data_9009411
loop_
_publ_author_name
'Ondrus, P.'
'Vavrin, I.'
'Skala, R.'
'Veselovsky, F.'

_publ_section_title
;
 Low-temperature Ni-rich lollingite from Haje, Pibram, Czech Republic.
 Rietveld crystal structure refinement
;
_journal_name_full 'Neues Jahrbuch fur Mineralogie, Monatshefte'
_journal_page_first 169
_journal_page_last 185
_journal_volume 2001
_journal_year 2001
_chemical_compound_source 'Dolni Bory, Czech Republic'
_chemical_formula_sum 'As2 Fe'
_chemical_name_mineral Lollingite
_space_group_IT_number 58
_symmetry_space_group_name_Hall '-P 2 2n'
_symmetry_space_group_name_H-M 'P n n m'
_cell_angle_alpha 90
_cell_angle_beta 90
_cell_angle_gamma 90
_cell_length_a 5.2684
_cell_length_b 5.9631
_cell_length_c 2.9007
_cell_formula_units_Z 2
_cell_volume 91.128
_database_code_amcsd 0014910
_exptl_crystal_density_diffrn 7.496
_cod_original_formula_sum 'Fe As2'
_cod_database_code 9009411

loop_
_space_group_symop_operation_xyz
x,y,z
1/2+x,1/2-y,1/2+z
1/2-x,1/2+y,1/2-z
1/2-x,1/2+y,1/2+z
1/2+x,1/2-y,1/2-z
x,y,-z
-x,-y,z
-x,-y,-z

loop_
_atom_site_label
_atom_site_fract_x
_atom_site_fract_y
_atom_site_fract_z
_atom_site_U_iso_or_equiv
Fe 0.00000 0.00000 0.00000 0.00380
As 0.17660 0.36380 0.00000 0.00380

loop_
_cod_related_entry_id
_cod_related_entry_database
_cod_related_entry_code
1 AMCSD 0014910
